data_2228579
loop_
_publ_author_name
'Regeta, Khrystyna O.'
'Odarich, Iryna'
'Pavlova, Svetlana V.'
'Kalibabchuk, Valentina A.'
'Haukka, Matti'

_publ_section_title
;
 \m-Peroxido-bis[acetonitrilebis(ethylenediamine)cobalt(III)]
 tetrakis(perchlorate)
;
_journal_coeditor_code VM2054
_journal_issue 12
_journal_name_full 'Acta Crystallographica Section E'
_journal_page_first m1631
_journal_page_last m1632
_journal_paper_doi 10.1107/S1600536810047653
_journal_volume 66
_journal_year 2010
_chemical_formula_iupac '[Co2 (O2) (C2 H3 N)2 (C2 H8 N2)4] (Cl O4)4'
_chemical_formula_moiety 'C12 H38 Co2 N10 O2 4+, 4(Cl O4 -)'
_chemical_formula_sum 'C12 H38 Cl4 Co2 N10 O18'
_chemical_formula_weight 870.18
_chemical_name_systematic
;
\m-Peroxido-bis[acetonitrilebis(ethylenediamine)cobalt(III)]
tetrakis(perchlorate)
;
_space_group_IT_number 14
_symmetry_cell_setting monoclinic
_symmetry_space_group_name_Hall '-P 2yn'
_symmetry_space_group_name_H-M 'P 1 21/n 1'
_atom_sites_solution_primary direct
_atom_sites_solution_secondary difmap
_audit_creation_method SHELXL-97
_cell_angle_alpha 90.00
_cell_angle_beta 109.702(5)
_cell_angle_gamma 90.00
_cell_formula_units_Z 2
_cell_length_a 11.9747(7)
_cell_length_b 8.3348(6)
_cell_length_c 16.4921(10)
_cell_measurement_reflns_used 6337
_cell_measurement_temperature 100(2)
_cell_measurement_theta_max 27.48
_cell_measurement_theta_min 1.00
_cell_volume 1549.66(18)
_computing_cell_refinement 'DENZO/SCALEPACK (Otwinowski & Minor, 1997)'
_computing_data_collection 'COLLECT (Bruker, 2004)'
_computing_data_reduction 'DENZO/SCALEPACK (Otwinowski & Minor, 1997)'
_computing_molecular_graphics 'DIAMOND (Bradenburg, 2006)'
_computing_publication_material 'SHELXL97 (Sheldrick, 2008)'
_computing_structure_refinement 'SHELXL97 (Sheldrick, 2008)'
_computing_structure_solution 'SHELXS97 (Sheldrick, 2008)'
_diffrn_ambient_temperature 100(2)
_diffrn_detector_area_resol_mean 9
_diffrn_measured_fraction_theta_full 0.999
_diffrn_measured_fraction_theta_max 0.999
_diffrn_measurement_device '95mm CCD camera on \k-goniostat'
_diffrn_measurement_device_type 'Nonius KappaCCD'
_diffrn_measurement_method '\f scans and \w scans with \k offset'
_diffrn_radiation_monochromator 'horizontally mounted graphite crystal'
_diffrn_radiation_source 'fine-focus sealed tube'
_diffrn_radiation_type MoK\a
_diffrn_radiation_wavelength 0.71073
_diffrn_reflns_av_R_equivalents 0.0440
_diffrn_reflns_av_sigmaI/netI 0.0276
_diffrn_reflns_limit_h_max 15
_diffrn_reflns_limit_h_min -15
_diffrn_reflns_limit_k_max 10
_diffrn_reflns_limit_k_min -10
_diffrn_reflns_limit_l_max 21
_diffrn_reflns_limit_l_min -21
_diffrn_reflns_number 29196
_diffrn_reflns_theta_full 27.51
_diffrn_reflns_theta_max 27.51
_diffrn_reflns_theta_min 2.57
_exptl_absorpt_coefficient_mu 1.507
_exptl_absorpt_correction_T_max 0.8375
_exptl_absorpt_correction_T_min 0.5840
_exptl_absorpt_correction_type multi-scan
_exptl_absorpt_process_details '(SADABS; Sheldrick, 2008)'
_exptl_crystal_colour yellow-brown
_exptl_crystal_density_diffrn 1.865
_exptl_crystal_density_method 'not measured'
_exptl_crystal_description plate
_exptl_crystal_F_000 892
_exptl_crystal_size_max 0.40
_exptl_crystal_size_mid 0.14
_exptl_crystal_size_min 0.12
_refine_diff_density_max 0.445
_refine_diff_density_min -0.384
_refine_ls_extinction_method none
_refine_ls_goodness_of_fit_ref 1.040
_refine_ls_hydrogen_treatment constr
_refine_ls_matrix_type full
_refine_ls_number_parameters 209
_refine_ls_number_reflns 3550
_refine_ls_number_restraints 0
_refine_ls_restrained_S_all 1.040
_refine_ls_R_factor_all 0.0432
_refine_ls_R_factor_gt 0.0278
_refine_ls_shift/su_max 0.001
_refine_ls_shift/su_mean 0.000
_refine_ls_structure_factor_coef Fsqd
_refine_ls_weighting_details 'calc w=1/[\s^2^(Fo^2^)+(0.0258P)^2^+1.5660P] where P=(Fo^2^+2Fc^2^)/3'
_refine_ls_weighting_scheme calc
_refine_ls_wR_factor_gt 0.0611
_refine_ls_wR_factor_ref 0.0670
_reflns_number_gt 2868
_reflns_number_total 3550
_reflns_threshold_expression I>2sigma(I)
_cod_data_source_file vm2054.cif
_cod_data_source_block I
_cod_original_cell_volume 1549.66(17)
_cod_original_sg_symbol_H-M 'P 21/n'
_cod_database_code 2228579
_cod_database_fobs_code 2228579

loop_
_symmetry_equiv_pos_as_xyz
'x, y, z'
'-x+1/2, y+1/2, -z+1/2'
'-x, -y, -z'
'x-1/2, -y-1/2, z-1/2'

loop_
_atom_site_type_symbol
_atom_site_label
_atom_site_fract_x
_atom_site_fract_y
_atom_site_fract_z
_atom_site_U_iso_or_equiv
_atom_site_adp_type
_atom_site_calc_flag
_atom_site_refinement_flags
_atom_site_occupancy
_atom_site_disorder_assembly
_atom_site_disorder_group
Co Co1 0.44371(2) 0.03919(3) 0.114097(16) 0.01180(8) Uani d . 1 . .
Cl Cl1 0.43255(5) 0.54025(6) 0.29786(3) 0.02212(12) Uani d . 1 . .
Cl Cl2 0.26746(4) 0.44096(6) -0.07578(3) 0.01802(11) Uani d . 1 . .
O O1 0.45899(12) 0.06143(16) 0.00586(8) 0.0144(3) Uani d . 1 . .
O O2 0.34823(15) 0.4558(2) 0.22821(13) 0.0433(5) Uani d . 1 . .
O O3 0.49202(19) 0.4287(2) 0.36324(12) 0.0454(5) Uani d . 1 . .
O O4 0.37142(19) 0.6573(2) 0.33071(14) 0.0467(5) Uani d . 1 . .
O O5 0.51665(15) 0.6197(2) 0.26689(11) 0.0317(4) Uani d . 1 . .
O O6 0.21587(15) 0.3920(2) -0.01269(10) 0.0301(4) Uani d . 1 . .
O O7 0.29139(18) 0.3044(2) -0.11896(12) 0.0459(5) Uani d . 1 . .
O O8 0.18693(13) 0.54567(18) -0.13697(9) 0.0207(3) Uani d . 1 . .
O O9 0.37603(14) 0.5250(2) -0.03261(10) 0.0304(4) Uani d . 1 . .
N N1 0.27241(15) 0.0668(2) 0.05928(11) 0.0178(4) Uani d . 1 . .
H H1N 0.2429 0.0940 0.0954 0.027 Uiso d R 1 . .
H H1M 0.2599 0.1481 0.0168 0.027 Uiso d R 1 . .
N N2 0.41301(15) -0.1890(2) 0.09797(11) 0.0173(4) Uani d . 1 . .
H H2N 0.4591 -0.2454 0.1404 0.026 Uiso d R 1 . .
H H2M 0.4320 -0.2103 0.0591 0.026 Uiso d R 1 . .
N N3 0.61375(15) 0.0074(2) 0.16628(11) 0.0149(3) Uani d . 1 . .
H H3N 0.6268 -0.0363 0.2157 0.022 Uiso d R 1 . .
H H3M 0.6353 -0.0600 0.1320 0.022 Uiso d R 1 . .
N N4 0.47635(15) 0.2686(2) 0.13121(10) 0.0154(4) Uani d . 1 . .
H H4N 0.4275 0.3112 0.1473 0.023 Uiso d R 1 . .
H H4M 0.4831 0.3058 0.0863 0.023 Uiso d R 1 . .
N N5 0.42619(15) 0.0270(2) 0.22599(11) 0.0153(3) Uani d . 1 . .
C C1 0.21715(19) -0.0890(3) 0.02411(14) 0.0223(5) Uani d . 1 . .
H H1A 0.2200 -0.1055 -0.0346 0.027 Uiso calc R 1 . .
H H1B 0.1332 -0.0910 0.0211 0.027 Uiso calc R 1 . .
C C2 0.2860(2) -0.2181(3) 0.08353(14) 0.0221(5) Uani d . 1 . .
H H2A 0.2707 -0.2142 0.1389 0.026 Uiso calc R 1 . .
H H2B 0.2623 -0.3250 0.0573 0.026 Uiso calc R 1 . .
C C3 0.67342(18) 0.1652(2) 0.17222(13) 0.0175(4) Uani d . 1 . .
H H3A 0.6826 0.1928 0.1164 0.021 Uiso calc R 1 . .
H H3B 0.7530 0.1620 0.2170 0.021 Uiso calc R 1 . .
C C4 0.59672(18) 0.2872(2) 0.19526(13) 0.0172(4) Uani d . 1 . .
H H4A 0.5955 0.2677 0.2542 0.021 Uiso calc R 1 . .
H H4B 0.6271 0.3969 0.1927 0.021 Uiso calc R 1 . .
C C5 0.42665(17) 0.0207(2) 0.29474(13) 0.0160(4) Uani d . 1 . .
C C6 0.4315(2) 0.0148(3) 0.38351(13) 0.0220(5) Uani d . 1 . .
H H6A 0.4893 -0.0663 0.4146 0.033 Uiso calc R 1 . .
H H6B 0.3531 -0.0133 0.3857 0.033 Uiso calc R 1 . .
H H6C 0.4553 0.1199 0.4104 0.033 Uiso calc R 1 . .

loop_
_atom_site_aniso_label
_atom_site_aniso_U_11
_atom_site_aniso_U_22
_atom_site_aniso_U_33
_atom_site_aniso_U_12
_atom_site_aniso_U_13
_atom_site_aniso_U_23
Co1 0.01439(14) 0.01312(14) 0.00968(13) 0.00057(11) 0.00640(10) 0.00060(10)
Cl1 0.0281(3) 0.0222(3) 0.0219(3) -0.0016(2) 0.0162(2) -0.0029(2)
Cl2 0.0178(2) 0.0204(2) 0.0144(2) 0.00197(19) 0.00348(19) 0.00035(19)
O1 0.0189(7) 0.0159(7) 0.0114(6) 0.0061(6) 0.0088(6) 0.0020(5)
O2 0.0229(9) 0.0592(13) 0.0456(11) -0.0001(9) 0.0090(8) -0.0269(10)
O3 0.0617(14) 0.0395(11) 0.0338(10) -0.0038(10) 0.0146(10) 0.0120(8)
O4 0.0672(14) 0.0256(9) 0.0752(14) -0.0083(9) 0.0606(12) -0.0138(9)
O5 0.0295(9) 0.0359(10) 0.0388(10) 0.0040(8) 0.0234(8) 0.0101(8)
O6 0.0323(9) 0.0324(9) 0.0278(9) -0.0016(7) 0.0130(7) 0.0113(7)
O7 0.0592(13) 0.0373(10) 0.0327(10) 0.0242(10) 0.0044(9) -0.0101(8)
O8 0.0179(7) 0.0237(8) 0.0187(7) 0.0035(6) 0.0036(6) 0.0061(6)
O9 0.0185(8) 0.0451(10) 0.0232(8) -0.0069(7) 0.0014(7) 0.0031(8)
N1 0.0173(9) 0.0234(9) 0.0152(8) 0.0012(7) 0.0087(7) 0.0020(7)
N2 0.0225(9) 0.0181(9) 0.0143(8) 0.0000(7) 0.0102(7) 0.0000(7)
N3 0.0176(9) 0.0173(8) 0.0108(8) 0.0028(7) 0.0059(7) 0.0011(6)
N4 0.0174(9) 0.0162(8) 0.0154(8) 0.0027(7) 0.0090(7) -0.0001(7)
N5 0.0156(8) 0.0165(8) 0.0152(9) 0.0008(7) 0.0072(7) 0.0011(7)
C1 0.0189(11) 0.0298(12) 0.0207(11) -0.0058(9) 0.0099(9) -0.0057(9)
C2 0.0267(12) 0.0206(11) 0.0244(11) -0.0080(9) 0.0157(10) -0.0038(9)
C3 0.0169(10) 0.0200(10) 0.0169(10) -0.0024(8) 0.0073(8) -0.0039(8)
C4 0.0190(10) 0.0180(10) 0.0155(10) -0.0012(8) 0.0070(8) -0.0028(8)
C5 0.0146(10) 0.0162(10) 0.0183(10) -0.0009(8) 0.0071(8) -0.0009(8)
C6 0.0234(11) 0.0306(12) 0.0153(10) -0.0010(9) 0.0107(9) -0.0012(9)

loop_
_atom_type_symbol
_atom_type_description
_atom_type_scat_dispersion_real
_atom_type_scat_dispersion_imag
_atom_type_scat_source
C C 0.0033 0.0016 'International Tables Vol C Tables 4.2.6.8 and 6.1.1.4'
H H 0.0000 0.0000 'International Tables Vol C Tables 4.2.6.8 and 6.1.1.4'
N N 0.0061 0.0033 'International Tables Vol C Tables 4.2.6.8 and 6.1.1.4'
O O 0.0106 0.0060 'International Tables Vol C Tables 4.2.6.8 and 6.1.1.4'
Cl Cl 0.1484 0.1585 'International Tables Vol C Tables 4.2.6.8 and 6.1.1.4'
Co Co 0.3494 0.9721 'International Tables Vol C Tables 4.2.6.8 and 6.1.1.4'

loop_
_geom_angle_atom_site_label_1
_geom_angle_atom_site_label_2
_geom_angle_atom_site_label_3
_geom_angle_site_symmetry_1
_geom_angle_site_symmetry_3
_geom_angle
_geom_angle_publ_flag
O1 Co1 N5 . . 177.26(7) yes
O1 Co1 N2 . . 92.38(6) ?
N5 Co1 N2 . . 90.16(7) ?
O1 Co1 N3 . . 90.64(6) ?
N5 Co1 N3 . . 90.28(7) ?
N2 Co1 N3 . . 92.81(7) ?
O1 Co1 N4 . . 87.80(6) ?
N5 Co1 N4 . . 89.68(7) ?
N2 Co1 N4 . . 179.39(8) ?
N3 Co1 N4 . . 86.60(7) yes
O1 Co1 N1 . . 88.39(7) ?
N5 Co1 N1 . . 90.75(7) ?
N2 Co1 N1 . . 86.05(7) yes
N3 Co1 N1 . . 178.47(7) ?
N4 Co1 N1 . . 94.54(7) ?
O3 Cl1 O4 . . 110.39(13) ?
O3 Cl1 O2 . . 108.94(13) ?
O4 Cl1 O2 . . 109.05(12) ?
O3 Cl1 O5 . . 109.85(11) ?
O4 Cl1 O5 . . 109.27(10) ?
O2 Cl1 O5 . . 109.31(11) ?
O7 Cl2 O8 . . 109.63(10) ?
O7 Cl2 O9 . . 109.68(12) ?
O8 Cl2 O9 . . 109.51(10) ?
O7 Cl2 O6 . . 110.11(12) ?
O8 Cl2 O6 . . 109.36(9) ?
O9 Cl2 O6 . . 108.53(10) ?
O1 O1 Co1 3_655 . 109.93(12) yes
C1 N1 Co1 . . 109.73(13) ?
C1 N1 H1N . . 106.3 ?
Co1 N1 H1N . . 109.7 ?
C1 N1 H1M . . 113.4 ?
Co1 N1 H1M . . 107.7 ?
H1N N1 H1M . . 109.9 ?
C2 N2 Co1 . . 108.69(13) ?
C2 N2 H2N . . 112.4 ?
Co1 N2 H2N . . 112.4 ?
C2 N2 H2M . . 113.9 ?
Co1 N2 H2M . . 104.2 ?
H2N N2 H2M . . 105.0 ?
C3 N3 Co1 . . 108.53(12) ?
C3 N3 H3N . . 112.6 ?
Co1 N3 H3N . . 107.9 ?
C3 N3 H3M . . 111.3 ?
Co1 N3 H3M . . 106.7 ?
H3N N3 H3M . . 109.5 ?
C4 N4 Co1 . . 107.74(12) ?
C4 N4 H4N . . 111.2 ?
Co1 N4 H4N . . 110.4 ?
C4 N4 H4M . . 103.5 ?
Co1 N4 H4M . . 108.1 ?
H4N N4 H4M . . 115.5 ?
C5 N5 Co1 . . 173.85(17) yes
N1 C1 C2 . . 107.31(17) ?
N1 C1 H1A . . 110.3 ?
C2 C1 H1A . . 110.3 ?
N1 C1 H1B . . 110.3 ?
C2 C1 H1B . . 110.3 ?
H1A C1 H1B . . 108.5 ?
N2 C2 C1 . . 107.26(17) ?
N2 C2 H2A . . 110.3 ?
C1 C2 H2A . . 110.3 ?
N2 C2 H2B . . 110.3 ?
C1 C2 H2B . . 110.3 ?
H2A C2 H2B . . 108.5 ?
N3 C3 C4 . . 107.14(16) ?
N3 C3 H3A . . 110.3 ?
C4 C3 H3A . . 110.3 ?
N3 C3 H3B . . 110.3 ?
C4 C3 H3B . . 110.3 ?
H3A C3 H3B . . 108.5 ?
N4 C4 C3 . . 106.26(16) ?
N4 C4 H4A . . 110.5 ?
C3 C4 H4A . . 110.5 ?
N4 C4 H4B . . 110.5 ?
C3 C4 H4B . . 110.5 ?
H4A C4 H4B . . 108.7 ?
N5 C5 C6 . . 178.0(2) ?
C5 C6 H6A . . 109.5 ?
C5 C6 H6B . . 109.5 ?
H6A C6 H6B . . 109.5 ?
C5 C6 H6C . . 109.5 ?
H6A C6 H6C . . 109.5 ?
H6B C6 H6C . . 109.5 ?

loop_
_geom_bond_atom_site_label_1
_geom_bond_atom_site_label_2
_geom_bond_site_symmetry_2
_geom_bond_distance
_geom_bond_publ_flag
Co1 O1 . 1.8640(13) yes
Co1 N5 . 1.9289(16) yes
Co1 N2 . 1.9382(17) yes
Co1 N3 . 1.9430(17) yes
Co1 N4 . 1.9533(17) yes
Co1 N1 . 1.9565(17) yes
Cl1 O3 . 1.4198(19) ?
Cl1 O4 . 1.4313(17) ?
Cl1 O2 . 1.4328(18) ?
Cl1 O5 . 1.4353(16) ?
Cl2 O7 . 1.4219(18) ?
Cl2 O8 . 1.4331(15) ?
Cl2 O9 . 1.4364(16) ?
Cl2 O6 . 1.4366(16) ?
O1 O1 3_655 1.476(3) yes
N1 C1 . 1.484(3) ?
N1 H1N . 0.8204 ?
N1 H1M . 0.9493 ?
N2 C2 . 1.478(3) ?
N2 H2N . 0.8691 ?
N2 H2M . 0.7698 ?
N3 C3 . 1.484(3) ?
N3 H3N . 0.8574 ?
N3 H3M . 0.8943 ?
N4 C4 . 1.480(3) ?
N4 H4N . 0.8014 ?
N4 H4M . 0.8322 ?
N5 C5 . 1.133(3) yes
C1 C2 . 1.501(3) ?
C1 H1A . 0.9900 ?
C1 H1B . 0.9900 ?
C2 H2A . 0.9900 ?
C2 H2B . 0.9900 ?
C3 C4 . 1.502(3) ?
C3 H3A . 0.9900 ?
C3 H3B . 0.9900 ?
C4 H4A . 0.9900 ?
C4 H4B . 0.9900 ?
C5 C6 . 1.446(3) yes
C6 H6A . 0.9800 ?
C6 H6B . 0.9800 ?
C6 H6C . 0.9800 ?

loop_
_geom_hbond_atom_site_label_D
_geom_hbond_atom_site_label_H
_geom_hbond_atom_site_label_A
_geom_hbond_site_symmetry_A
_geom_hbond_distance_DH
_geom_hbond_distance_HA
_geom_hbond_distance_DA
_geom_hbond_angle_DHA
_geom_hbond_publ_flag
N1 H1N O4 2_545 0.82 2.18 2.989(2) 168 yes
N1 H1M O6 . 0.95 2.12 2.945(2) 145 yes
N2 H2N O5 1_545 0.87 2.26 3.084(2) 158 yes
N2 H2M O1 3_655 0.77 2.31 2.860(2) 129 yes
N3 H3N O8 4_666 0.86 2.29 3.094(2) 156 yes
N3 H3M O1 3_655 0.89 2.17 2.735(2) 120 yes
N3 H3M O7 3_655 0.89 2.26 3.042(2) 146 yes
N4 H4N O2 . 0.80 2.23 3.000(2) 160 yes
N4 H4M O9 3_665 0.83 2.57 3.266(2) 142 yes
